data_7127690
loop_
_publ_author_name
'Wang, Yijie'
'Zhang, Minghui'
'Yang, Qianqian'
'Yin, Jianbo'
'Liu, Di'
'Shang, Yanxue'
'Kang, Zixi'
'Wang, Rongming'
'Sun, Daofeng'
'Jiang, Jianzhuang'

_publ_section_title
;
 Single-crystal-to-single-crystal transformation and proton conductivity
 of three hydrogen-bonded organic frameworks.
;
_journal_issue 99
_journal_name_full 'Chemical communications (Cambridge, England)'
_journal_page_first 15529
_journal_page_last 15532
_journal_paper_doi 10.1039/d0cc05402j
_journal_volume 56
_journal_year 2020
_chemical_formula_moiety 'C14 H12 N2 O6 S2, 2(C4 H12 N), 2(H2 O)'
_chemical_formula_sum 'C22 H44 N4 O10 S2'
_chemical_formula_weight 588.73
_chemical_name_systematic UPC-H9
_space_group_crystal_system monoclinic
_space_group_IT_number 14
_space_group_name_Hall '-P 2ybc'
_space_group_name_H-M_alt 'P 1 21/c 1'
_atom_sites_solution_hydrogens mixed
_atom_sites_solution_primary direct
_audit_creation_date 2020-02-15
_audit_creation_method
;
Olex2 1.3
(compiled Nov 21 2019 18:26:39 for OlexSys, GUI svn.r6003)
;
_audit_update_record
;
2020-02-15 deposited with the CCDC.	2020-11-06 downloaded from the CCDC.
;
_cell_angle_alpha 90
_cell_angle_beta 110.51(2)
_cell_angle_gamma 90
_cell_formula_units_Z 4
_cell_length_a 11.2723(18)
_cell_length_b 18.109(3)
_cell_length_c 14.821(3)
_cell_measurement_reflns_used 852
_cell_measurement_temperature 150(3)
_cell_measurement_theta_max 62.8060
_cell_measurement_theta_min 4.2730
_cell_volume 2833.6(9)
_computing_cell_refinement 'CrysAlisPro 1.171.39.46e (Rigaku OD, 2018)'
_computing_data_collection 'CrysAlisPro 1.171.39.46e (Rigaku OD, 2018)'
_computing_data_reduction 'CrysAlisPro 1.171.39.46e (Rigaku OD, 2018)'
_computing_molecular_graphics 'Olex2 1.3 (Dolomanov et al., 2009)'
_computing_publication_material 'Olex2 1.3 (Dolomanov et al., 2009)'
_computing_structure_refinement 'SHELXL 2013/2 (Sheldrick, 2015)'
_computing_structure_solution 'SHELXS  (Sheldrick, 2008)'
_diffrn_ambient_environment air
_diffrn_ambient_temperature 150(3)
_diffrn_detector 'CCD plate'
_diffrn_detector_area_resol_mean 16.0450
_diffrn_detector_type Eos
_diffrn_measured_fraction_theta_full 0.957
_diffrn_measured_fraction_theta_max 0.935
_diffrn_measurement_details
;
List of Runs (angles in degrees, time in seconds):

  # Type    Start    End  Width  t~exp~   \w     \q     \k     \f   Frames
#--------------------------------------------------------------------------
  1  \w    -45.00  18.00   1.00   10.00    --    0.00 102.00 -62.00   63
  2  \w    -22.00  69.00   1.00   10.00    --    0.00  57.00 120.00   91
  3  \w    -16.00  75.00   1.00   25.00    --   53.47 -57.00-180.00   91
  4  \w     38.00 120.00   1.00   25.00    --   53.47  38.00 150.00   82
  5  \w     80.00 116.00   1.00   25.00    --   53.47  57.00-120.00   36
  6  \w     94.00 123.00   1.00   25.00    --   53.47  57.00 -30.00   29
  7  \w     33.00  80.00   1.00   25.00    --   53.47  57.00 -30.00   47
  8  \w     32.00 119.00   1.00   25.00    --   53.47  57.00  30.00   87
  9  \w     89.00 174.00   1.00    5.00    --  106.95  38.00  60.00   85
 10  \w     55.00 111.00   1.00    5.00    --  106.95 -50.00  30.00   56
 11  \w     83.00 158.00   1.00    5.00    --  106.95  63.00 150.00   75
 12  \w     43.00 127.00   1.00    5.00    --  106.95 -50.00-120.00   84
 13  \w    126.00 160.00   1.00    5.00    --  106.95 111.00 150.00   34
 14  \w     93.00 170.00   1.00    5.00    --  106.95  38.00 120.00   77
 15  \w     36.00 137.00   1.00    5.00    --  106.95 -91.00  60.00  101
;
_diffrn_measurement_device 'four-circle diffractometer'
_diffrn_measurement_device_type 'SuperNova, Dual, Cu at home/near, Eos'
_diffrn_measurement_method '\w scans'
_diffrn_orient_matrix_type 'CrysAlisPro convention (1999,Acta A55,543-557)'
_diffrn_orient_matrix_UB_11 -0.1074628000
_diffrn_orient_matrix_UB_12 0.0565125000
_diffrn_orient_matrix_UB_13 -0.0415072000
_diffrn_orient_matrix_UB_21 0.0153884000
_diffrn_orient_matrix_UB_22 -0.0057368000
_diffrn_orient_matrix_UB_23 -0.0990849000
_diffrn_orient_matrix_UB_31 -0.0976545000
_diffrn_orient_matrix_UB_32 -0.0631824000
_diffrn_orient_matrix_UB_33 -0.0281243000
_diffrn_radiation_monochromator mirror
_diffrn_radiation_probe x-ray
_diffrn_radiation_type 'Cu K\a'
_diffrn_radiation_wavelength 1.54184
_diffrn_reflns_av_R_equivalents 0.1740
_diffrn_reflns_av_unetI/netI 0.3005
_diffrn_reflns_Laue_measured_fraction_full 0.957
_diffrn_reflns_Laue_measured_fraction_max 0.935
_diffrn_reflns_limit_h_max 10
_diffrn_reflns_limit_h_min -13
_diffrn_reflns_limit_k_max 20
_diffrn_reflns_limit_k_min -21
_diffrn_reflns_limit_l_max 18
_diffrn_reflns_limit_l_min -16
_diffrn_reflns_number 10380
_diffrn_reflns_point_group_measured_fraction_full 0.957
_diffrn_reflns_point_group_measured_fraction_max 0.935
_diffrn_reflns_theta_full 67.684
_diffrn_reflns_theta_max 70.667
_diffrn_reflns_theta_min 4.013
_diffrn_source 'micro-focus sealed X-ray tube'
_diffrn_source_type 'SuperNova (Cu) X-ray Source'
_exptl_absorpt_coefficient_mu 2.213
_exptl_absorpt_correction_T_max 1.00000
_exptl_absorpt_correction_T_min 0.01669
_exptl_absorpt_correction_type multi-scan
_exptl_absorpt_process_details
;
CrysAlisPro 1.171.39.46e (Rigaku Oxford Diffraction, 2018)
Empirical absorption correction using spherical harmonics,
 implemented in SCALE3 ABSPACK scaling algorithm.
;
_exptl_crystal_colour 'clear yellowish yellow'
_exptl_crystal_colour_lustre clear
_exptl_crystal_colour_modifier yellowish
_exptl_crystal_colour_primary yellow
_exptl_crystal_density_diffrn 1.380
_exptl_crystal_description block
_exptl_crystal_F_000 1264
_exptl_crystal_size_max 0.2
_exptl_crystal_size_mid 0.1
_exptl_crystal_size_min 0.1
_refine_diff_density_max 0.557
_refine_diff_density_min -0.287
_refine_diff_density_rms 0.077
_refine_ls_extinction_method none
_refine_ls_goodness_of_fit_ref 0.914
_refine_ls_hydrogen_treatment constr
_refine_ls_matrix_type full
_refine_ls_number_parameters 341
_refine_ls_number_reflns 5083
_refine_ls_number_restraints 0
_refine_ls_restrained_S_all 0.914
_refine_ls_R_factor_all 0.3541
_refine_ls_R_factor_gt 0.1129
_refine_ls_shift/su_max 1.658
_refine_ls_shift/su_mean 0.120
_refine_ls_structure_factor_coef Fsqd
_refine_ls_weighting_details
;
 w=1/[\s^2^(Fo^2^)+(0.1515P)^2^]
 where P=(Fo^2^+2Fc^2^)/3
;
_refine_ls_weighting_scheme calc
_refine_ls_wR_factor_gt 0.2491
_refine_ls_wR_factor_ref 0.3817
_reflns_Friedel_coverage 0.000
_reflns_number_gt 1246
_reflns_number_total 5083
_reflns_threshold_expression 'I > 2\s(I)'
_cod_data_source_file d0cc05402j2.cif
_cod_data_source_block UPC-H9
_cod_database_code 7127690
_shelxl_version_number 2013-2
_chemical_oxdiff_formula 'C H O N S'
_shelx_space_group_comment
;
The symmetry employed for this shelxl refinement is uniquely defined
by the following loop, which should always be used as a source of
symmetry information in preference to the above space-group names.
They are only intended as comments.
;
_reflns_odcompleteness_completeness 97.93
_reflns_odcompleteness_iscentric 1
_reflns_odcompleteness_theta 66.97
_olex2_refinement_description
;
1. Fixed Uiso
 At 1.2 times of:
  All C(H) groups, All N(H,H) groups
 At 1.5 times of:
  All C(H,H,H) groups, All O(H,H) groups
2.a Free rotating group:
 O5(H5d,H5e), O9(H9a,H9b)
2.b Rotating group:
 N22(H22a,H22b), N35(H35a,H35b)
2.c Aromatic/amide H refined with riding coordinates:
 C9(H9), C12(H12), C13(H13), C14(H14), C15(H15), C16(H16), C20(H20), C34(H34)
2.d Idealised Me refined as rotating group:
 C3(H3a,H3b,H3c), C5(H5a,H5b,H5c), C10(H10a,H10b,H10c), C4(H4a,H4b,H4c),
 C11(H11a,H11b,H11c), C17(H17a,H17b,H17c), C23(H23a,H23b,H23c), C18(H18a,H18b,
 H18c)
;
_olex2_submission_special_instructions 'No special instructions were received'
_oxdiff_exptl_absorpt_empirical_details
;
Empirical correction (ABSPACK) includes:
- Absorption correction using spherical harmonics
- Frame scaling
;
_oxdiff_exptl_absorpt_empirical_full_max 39.673
_oxdiff_exptl_absorpt_empirical_full_min 0.565

loop_
_space_group_symop_operation_xyz
'x, y, z'
'-x, y+1/2, -z+1/2'
'-x, -y, -z'
'x, -y-1/2, z-1/2'

loop_
_atom_site_label
_atom_site_type_symbol
_atom_site_fract_x
_atom_site_fract_y
_atom_site_fract_z
_atom_site_U_iso_or_equiv
_atom_site_adp_type
_atom_site_occupancy
_atom_site_site_symmetry_order
_atom_site_calc_flag
_atom_site_refinement_flags_posn
_atom_site_refinement_flags_adp
_atom_site_refinement_flags_occupancy
_atom_site_disorder_assembly
_atom_site_disorder_group
S1 S 0.2952(2) 0.11483(14) 0.07887(19) 0.0835(10) Uani 1 1 d . . . . .
S2 S -0.2666(3) 0.37595(17) -0.0259(2) 0.1001(11) Uani 1 1 d . . . . .
C1 C 0.2608(8) 0.1733(4) 0.1611(7) 0.064(2) Uani 1 1 d . . . . .
C22 C -0.2249(9) 0.3295(4) -0.1155(7) 0.076(3) Uani 1 1 d . . . . .
C7 C -0.1189(8) 0.2815(5) -0.0919(7) 0.073(2) Uani 1 1 d . . . . .
C8 C 0.1605(8) 0.2248(5) 0.1343(7) 0.074(2) Uani 1 1 d . . . . .
C9 C -0.2997(8) 0.3407(5) -0.2129(9) 0.084(3) Uani 1 1 d . . . . .
H9 H -0.3675 0.3733 -0.2272 0.100 Uiso 1 1 calc R U . . .
C12 C -0.1010(8) 0.2467(5) -0.1701(7) 0.080(3) Uani 1 1 d . . . . .
H12 H -0.0346 0.2133 -0.1579 0.096 Uiso 1 1 calc R U . . .
C13 C -0.1755(10) 0.2592(5) -0.2630(8) 0.088(3) Uani 1 1 d . . . . .
H13 H -0.1568 0.2353 -0.3119 0.106 Uiso 1 1 calc R U . . .
C14 C 0.1466(8) 0.2687(5) 0.2056(8) 0.080(3) Uani 1 1 d . . . . .
H14 H 0.0819 0.3036 0.1891 0.096 Uiso 1 1 calc R U . . .
C15 C -0.0355(9) 0.2670(5) 0.0050(7) 0.084(3) Uani 1 1 d . . . . .
H15 H -0.0643 0.2819 0.0538 0.100 Uiso 1 1 calc R U . . .
C16 C 0.0764(9) 0.2353(5) 0.0333(7) 0.083(3) Uani 1 1 d . . . . .
H16 H 0.1052 0.2180 -0.0144 0.100 Uiso 1 1 calc R U . . .
C19 C -0.2778(10) 0.3063(6) -0.2871(8) 0.080(3) Uani 1 1 d . . . . .
C20 C 0.3374(8) 0.1680(5) 0.2582(8) 0.085(3) Uani 1 1 d . . . . .
H20 H 0.4012 0.1327 0.2757 0.101 Uiso 1 1 calc R U . . .
C21 C 0.3234(10) 0.2122(6) 0.3290(8) 0.097(3) Uani 1 1 d . . . . .
N22 N -0.3499(7) 0.3217(4) -0.3816(6) 0.103(3) Uani 1 1 d . . . . .
H22A H -0.3563 0.2826 -0.4181 0.123 Uiso 1 1 d R U . . .
H22B H -0.4275 0.3356 -0.3886 0.123 Uiso 1 1 d R U . . .
C34 C 0.2241(10) 0.2631(6) 0.2999(8) 0.096(3) Uani 1 1 d . . . . .
H34 H 0.2105 0.2939 0.3456 0.115 Uiso 1 1 calc R U . . .
N35 N 0.3976(8) 0.2067(6) 0.4239(6) 0.144(4) Uani 1 1 d . . . . .
H35A H 0.4734 0.1821 0.4366 0.173 Uiso 1 1 d R U . . .
H35B H 0.4214 0.2516 0.4517 0.173 Uiso 1 1 d R U . . .
O1 O -0.1546(7) 0.4151(4) 0.0349(6) 0.151(3) Uani 1 1 d . . . . .
O2 O 0.4008(7) 0.0712(4) 0.1331(5) 0.143(3) Uani 1 1 d . . . . .
O4 O 0.1839(7) 0.0752(5) 0.0324(7) 0.197(5) Uani 1 1 d . . . . .
O6 O -0.3748(7) 0.4229(4) -0.0758(5) 0.138(3) Uani 1 1 d . . . . .
O7 O 0.3297(8) 0.1609(4) 0.0152(5) 0.146(3) Uani 1 1 d . . . . .
O3 O -0.3028(7) 0.3204(4) 0.0262(5) 0.129(3) Uani 1 1 d . . . . .
C3 C -0.0397(12) 0.5693(7) 0.2183(9) 0.146(4) Uani 1 1 d . . . . .
H3A H -0.0786 0.5371 0.1644 0.219 Uiso 1 1 calc R U . . .
H3B H 0.0171 0.6025 0.2032 0.219 Uiso 1 1 calc R U . . .
H3C H -0.1040 0.5971 0.2318 0.219 Uiso 1 1 calc R U . . .
C5 C -0.5820(13) 0.5575(7) -0.1917(11) 0.185(6) Uani 1 1 d . . . . .
H5A H -0.6252 0.5194 -0.2363 0.277 Uiso 1 1 calc R U . . .
H5B H -0.6423 0.5851 -0.1730 0.277 Uiso 1 1 calc R U . . .
H5C H -0.5209 0.5354 -0.1358 0.277 Uiso 1 1 calc R U . . .
N2 N -0.5162(10) 0.6080(6) -0.2388(10) 0.143(4) Uani 1 1 d . . . . .
N6 N 0.0321(9) 0.5245(5) 0.3040(8) 0.106(3) Uani 1 1 d . . . . .
C10 C 0.0732(10) 0.5702(6) 0.3911(9) 0.134(4) Uani 1 1 d . . . . .
H10A H 0.1197 0.6120 0.3813 0.201 Uiso 1 1 calc R U . . .
H10B H 0.1265 0.5416 0.4445 0.201 Uiso 1 1 calc R U . . .
H10C H 0.0004 0.5870 0.4047 0.201 Uiso 1 1 calc R U . . .
C4 C -0.4138(11) 0.5644(6) -0.2527(10) 0.158(5) Uani 1 1 d . . . . .
H4A H -0.3562 0.5483 -0.1913 0.237 Uiso 1 1 calc R U . . .
H4B H -0.3693 0.5943 -0.2839 0.237 Uiso 1 1 calc R U . . .
H4C H -0.4492 0.5222 -0.2921 0.237 Uiso 1 1 calc R U . . .
C11 C -0.0543(11) 0.4661(6) 0.3179(9) 0.153(5) Uani 1 1 d . . . . .
H11A H -0.0058 0.4230 0.3458 0.230 Uiso 1 1 calc R U . . .
H11B H -0.1167 0.4536 0.2567 0.230 Uiso 1 1 calc R U . . .
H11C H -0.0958 0.4844 0.3600 0.230 Uiso 1 1 calc R U . . .
C17 C 0.1436(12) 0.4904(6) 0.2911(10) 0.177(6) Uani 1 1 d . . . . .
H17A H 0.1207 0.4715 0.2267 0.266 Uiso 1 1 calc R U . . .
H17B H 0.1737 0.4507 0.3363 0.266 Uiso 1 1 calc R U . . .
H17C H 0.2091 0.5267 0.3020 0.266 Uiso 1 1 calc R U . . .
C23 C -0.4612(13) 0.6711(7) -0.1724(11) 0.191(6) Uani 1 1 d . . . . .
H23A H -0.5226 0.6892 -0.1465 0.287 Uiso 1 1 calc R U . . .
H23B H -0.4384 0.7099 -0.2074 0.287 Uiso 1 1 calc R U . . .
H23C H -0.3872 0.6548 -0.1208 0.287 Uiso 1 1 calc R U . . .
C18 C -0.619(2) 0.6329(11) -0.3372(13) 0.269(10) Uani 1 1 d . . . . .
H18A H -0.6678 0.5908 -0.3688 0.404 Uiso 1 1 calc R U . . .
H18B H -0.5778 0.6542 -0.3778 0.404 Uiso 1 1 calc R U . . .
H18C H -0.6741 0.6689 -0.3249 0.404 Uiso 1 1 calc R U . . .
O5 O 0.1179(18) 0.4452(8) 0.0685(10) 0.279(7) Uani 1 1 d G . . . .
H5D H 0.0505 0.4250 0.0700 0.418 Uiso 1 1 d G U . . .
H5E H 0.0924 0.4831 0.0333 0.418 Uiso 1 1 d G U . . .
O9 O 0.296(10) 0.432(3) -0.014(5) 1.13(8) Uani 1 1 d G . . . .
H9A H 0.2310 0.4593 -0.0364 1.688 Uiso 1 1 d G U . . .
H9B H 0.2676 0.3882 -0.0248 1.688 Uiso 1 1 d G U . . .

loop_
_atom_site_aniso_label
_atom_site_aniso_U_11
_atom_site_aniso_U_22
_atom_site_aniso_U_33
_atom_site_aniso_U_23
_atom_site_aniso_U_13
_atom_site_aniso_U_12
S1 0.0768(18) 0.0775(19) 0.095(2) -0.0021(15) 0.0282(16) 0.0121(15)
S2 0.092(2) 0.101(2) 0.105(2) 0.0024(18) 0.0320(19) 0.0186(18)
C1 0.050(5) 0.062(6) 0.078(7) 0.014(5) 0.019(5) 0.010(5)
C22 0.070(6) 0.067(6) 0.093(8) -0.001(5) 0.033(6) 0.003(5)
C7 0.056(6) 0.071(6) 0.079(7) 0.016(6) 0.009(6) 0.002(5)
C8 0.068(6) 0.067(6) 0.081(7) 0.003(6) 0.019(6) -0.004(5)
C9 0.064(7) 0.081(7) 0.102(8) 0.017(7) 0.025(6) 0.014(5)
C12 0.069(6) 0.093(7) 0.071(7) 0.009(6) 0.017(6) 0.020(5)
C13 0.093(8) 0.095(7) 0.082(8) -0.024(6) 0.037(6) 0.002(7)
C14 0.072(6) 0.082(7) 0.080(7) -0.002(6) 0.020(6) 0.019(5)
C15 0.072(7) 0.096(7) 0.082(7) 0.001(6) 0.026(6) 0.016(6)
C16 0.074(7) 0.078(7) 0.101(8) -0.002(6) 0.034(6) 0.013(5)
C19 0.070(7) 0.099(8) 0.068(8) 0.000(6) 0.020(6) -0.004(6)
C20 0.069(7) 0.070(7) 0.113(9) 0.014(6) 0.030(7) 0.025(5)
C21 0.083(8) 0.114(9) 0.093(9) -0.005(8) 0.031(7) 0.021(7)
N22 0.087(6) 0.118(7) 0.090(7) 0.003(5) 0.015(5) 0.004(5)
C34 0.095(8) 0.107(8) 0.091(8) -0.024(7) 0.037(7) 0.027(7)
N35 0.120(8) 0.185(10) 0.094(7) -0.014(7) -0.005(6) 0.060(7)
O1 0.100(5) 0.158(7) 0.173(7) -0.082(6) 0.021(5) -0.004(5)
O2 0.167(7) 0.127(6) 0.105(5) -0.006(5) 0.010(5) 0.081(6)
O4 0.099(6) 0.195(8) 0.304(11) -0.170(8) 0.078(6) -0.051(6)
O6 0.125(6) 0.151(6) 0.131(6) 0.017(5) 0.036(5) 0.080(5)
O7 0.232(9) 0.113(5) 0.141(6) 0.039(5) 0.127(7) 0.044(5)
O3 0.138(7) 0.158(7) 0.110(6) 0.025(5) 0.068(5) 0.037(5)
C3 0.168(11) 0.134(11) 0.146(11) 0.012(9) 0.067(9) 0.030(9)
C5 0.188(13) 0.099(10) 0.305(18) -0.023(11) 0.134(13) -0.034(9)
N2 0.117(8) 0.075(7) 0.249(13) -0.056(8) 0.082(9) -0.023(6)
N6 0.105(7) 0.086(7) 0.145(9) 0.026(7) 0.066(7) 0.014(6)
C10 0.137(10) 0.102(9) 0.169(12) 0.003(9) 0.060(9) 0.013(8)
C4 0.124(10) 0.097(9) 0.269(15) -0.062(9) 0.090(10) -0.005(8)
C11 0.131(10) 0.116(9) 0.202(13) 0.015(9) 0.046(9) -0.025(8)
C17 0.177(12) 0.121(10) 0.295(17) 0.010(11) 0.160(13) 0.023(10)
C23 0.200(15) 0.114(11) 0.249(16) -0.076(11) 0.065(12) -0.034(10)
C18 0.31(2) 0.29(2) 0.192(16) 0.061(16) 0.073(17) 0.16(2)
O5 0.354(17) 0.240(13) 0.220(11) -0.007(11) 0.071(11) -0.133(13)
O9 2.0(2) 0.44(4) 0.63(7) -0.29(5) 0.03(10) 0.24(8)

loop_
_atom_type_symbol
_atom_type_description
_atom_type_scat_dispersion_real
_atom_type_scat_dispersion_imag
_atom_type_scat_source
C C 0.0181 0.0091 'International Tables Vol C Tables 4.2.6.8 and 6.1.1.4'
H H 0.0000 0.0000 'International Tables Vol C Tables 4.2.6.8 and 6.1.1.4'
N N 0.0311 0.0180 'International Tables Vol C Tables 4.2.6.8 and 6.1.1.4'
O O 0.0492 0.0322 'International Tables Vol C Tables 4.2.6.8 and 6.1.1.4'
S S 0.3331 0.5567 'International Tables Vol C Tables 4.2.6.8 and 6.1.1.4'

loop_
_geom_angle_atom_site_label_1
_geom_angle_atom_site_label_2
_geom_angle_atom_site_label_3
_geom_angle
_geom_angle_site_symmetry_1
_geom_angle_site_symmetry_3
_geom_angle_publ_flag
O2 S1 C1 106.7(4) . . ?
O4 S1 C1 105.8(4) . . ?
O4 S1 O2 115.0(5) . . ?
O4 S1 O7 112.5(6) . . ?
O7 S1 C1 106.6(4) . . ?
O7 S1 O2 109.5(5) . . ?
O1 S2 C22 107.2(4) . . ?
O1 S2 O6 114.9(5) . . ?
O6 S2 C22 106.9(5) . . ?
O3 S2 C22 106.0(4) . . ?
O3 S2 O1 111.3(5) . . ?
O3 S2 O6 110.1(5) . . ?
C8 C1 S1 123.6(7) . . ?
C20 C1 S1 117.7(7) . . ?
C20 C1 C8 118.6(8) . . ?
C7 C22 S2 121.9(8) . . ?
C9 C22 S2 118.7(8) . . ?
C9 C22 C7 119.4(8) . . ?
C22 C7 C15 123.9(10) . . ?
C12 C7 C22 115.2(8) . . ?
C12 C7 C15 120.8(8) . . ?
C1 C8 C16 122.4(9) . . ?
C14 C8 C1 117.5(8) . . ?
C14 C8 C16 120.0(9) . . ?
C22 C9 H9 118.3 . . ?
C19 C9 C22 123.4(9) . . ?
C19 C9 H9 118.3 . . ?
C7 C12 H12 118.4 . . ?
C13 C12 C7 123.3(9) . . ?
C13 C12 H12 118.3 . . ?
C12 C13 H13 119.0 . . ?
C12 C13 C19 122.1(9) . . ?
C19 C13 H13 118.9 . . ?
C8 C14 H14 118.7 . . ?
C34 C14 C8 122.6(9) . . ?
C34 C14 H14 118.7 . . ?
C7 C15 H15 115.9 . . ?
C16 C15 C7 128.1(9) . . ?
C16 C15 H15 116.0 . . ?
C8 C16 H16 117.2 . . ?
C15 C16 C8 125.6(9) . . ?
C15 C16 H16 117.2 . . ?
C9 C19 C13 116.5(9) . . ?
C9 C19 N22 121.2(10) . . ?
C13 C19 N22 122.1(10) . . ?
C1 C20 H20 118.3 . . ?
C21 C20 C1 123.5(9) . . ?
C21 C20 H20 118.2 . . ?
C20 C21 C34 116.3(10) . . ?
N35 C21 C20 123.5(11) . . ?
N35 C21 C34 120.1(11) . . ?
C19 N22 H22A 110.7 . . ?
C19 N22 H22B 112.7 . . ?
H22A N22 H22B 107.1 . . ?
C14 C34 C21 121.3(9) . . ?
C14 C34 H34 119.4 . . ?
C21 C34 H34 119.3 . . ?
C21 N35 H35A 115.8 . . ?
C21 N35 H35B 112.3 . . ?
H35A N35 H35B 103.6 . . ?
H3A C3 H3B 109.5 . . ?
H3A C3 H3C 109.5 . . ?
H3B C3 H3C 109.5 . . ?
N6 C3 H3A 109.6 . . ?
N6 C3 H3B 109.5 . . ?
N6 C3 H3C 109.4 . . ?
H5A C5 H5B 109.5 . . ?
H5A C5 H5C 109.5 . . ?
H5B C5 H5C 109.5 . . ?
N2 C5 H5A 109.4 . . ?
N2 C5 H5B 109.3 . . ?
N2 C5 H5C 109.7 . . ?
C5 N2 C23 108.7(11) . . ?
C5 N2 C18 106.4(11) . . ?
C4 N2 C5 106.2(10) . . ?
C4 N2 C23 109.7(10) . . ?
C4 N2 C18 112.5(12) . . ?
C23 N2 C18 113.0(12) . . ?
C3 N6 C11 108.5(9) . . ?
C10 N6 C3 110.7(9) . . ?
C10 N6 C11 107.3(9) . . ?
C10 N6 C17 109.3(10) . . ?
C17 N6 C3 110.6(9) . . ?
C17 N6 C11 110.3(9) . . ?
N6 C10 H10A 109.4 . . ?
N6 C10 H10B 109.5 . . ?
N6 C10 H10C 109.5 . . ?
H10A C10 H10B 109.5 . . ?
H10A C10 H10C 109.5 . . ?
H10B C10 H10C 109.5 . . ?
N2 C4 H4A 109.6 . . ?
N2 C4 H4B 109.5 . . ?
N2 C4 H4C 109.4 . . ?
H4A C4 H4B 109.5 . . ?
H4A C4 H4C 109.5 . . ?
H4B C4 H4C 109.5 . . ?
N6 C11 H11A 109.5 . . ?
N6 C11 H11B 109.5 . . ?
N6 C11 H11C 109.4 . . ?
H11A C11 H11B 109.5 . . ?
H11A C11 H11C 109.5 . . ?
H11B C11 H11C 109.5 . . ?
N6 C17 H17A 109.5 . . ?
N6 C17 H17B 109.5 . . ?
N6 C17 H17C 109.4 . . ?
H17A C17 H17B 109.5 . . ?
H17A C17 H17C 109.5 . . ?
H17B C17 H17C 109.5 . . ?
N2 C23 H23A 109.5 . . ?
N2 C23 H23B 109.2 . . ?
N2 C23 H23C 109.7 . . ?
H23A C23 H23B 109.5 . . ?
H23A C23 H23C 109.5 . . ?
H23B C23 H23C 109.5 . . ?
N2 C18 H18A 109.6 . . ?
N2 C18 H18B 109.4 . . ?
N2 C18 H18C 109.4 . . ?
H18A C18 H18B 109.5 . . ?
H18A C18 H18C 109.5 . . ?
H18B C18 H18C 109.5 . . ?
H5D O5 H5E 104.5 . . ?
H9A O9 H9B 104.6 . . ?

loop_
_geom_bond_atom_site_label_1
_geom_bond_atom_site_label_2
_geom_bond_distance
_geom_bond_site_symmetry_2
_geom_bond_publ_flag
S1 C1 1.757(8) . ?
S1 O2 1.419(6) . ?
S1 O4 1.399(7) . ?
S1 O7 1.411(6) . ?
S2 C22 1.770(9) . ?
S2 O1 1.453(7) . ?
S2 O6 1.458(6) . ?
S2 O3 1.412(7) . ?
C1 C8 1.412(10) . ?
C1 C20 1.398(11) . ?
C22 C7 1.419(10) . ?
C22 C9 1.408(11) . ?
C7 C12 1.394(11) . ?
C7 C15 1.439(10) . ?
C8 C14 1.374(10) . ?
C8 C16 1.477(11) . ?
C9 H9 0.9300 . ?
C9 C19 1.360(11) . ?
C12 H12 0.9300 . ?
C12 C13 1.358(10) . ?
C13 H13 0.9300 . ?
C13 C19 1.377(11) . ?
C14 H14 0.9300 . ?
C14 C34 1.368(10) . ?
C15 H15 0.9300 . ?
C15 C16 1.313(10) . ?
C16 H16 0.9300 . ?
C19 N22 1.379(10) . ?
C20 H20 0.9300 . ?
C20 C21 1.371(11) . ?
C21 C34 1.397(12) . ?
C21 N35 1.366(11) . ?
N22 H22A 0.8790 . ?
N22 H22B 0.8809 . ?
C34 H34 0.9300 . ?
N35 H35A 0.9217 . ?
N35 H35B 0.9085 . ?
C3 H3A 0.9600 . ?
C3 H3B 0.9600 . ?
C3 H3C 0.9600 . ?
C3 N6 1.486(11) . ?
C5 H5A 0.9600 . ?
C5 H5B 0.9600 . ?
C5 H5C 0.9600 . ?
C5 N2 1.495(14) . ?
N2 C4 1.470(12) . ?
N2 C23 1.494(13) . ?
N2 C18 1.578(16) . ?
N6 C10 1.466(11) . ?
N6 C11 1.499(11) . ?
N6 C17 1.472(12) . ?
C10 H10A 0.9600 . ?
C10 H10B 0.9600 . ?
C10 H10C 0.9600 . ?
C4 H4A 0.9600 . ?
C4 H4B 0.9600 . ?
C4 H4C 0.9600 . ?
C11 H11A 0.9600 . ?
C11 H11B 0.9600 . ?
C11 H11C 0.9600 . ?
C17 H17A 0.9600 . ?
C17 H17B 0.9600 . ?
C17 H17C 0.9600 . ?
C23 H23A 0.9600 . ?
C23 H23B 0.9600 . ?
C23 H23C 0.9600 . ?
C18 H18A 0.9601 . ?
C18 H18B 0.9601 . ?
C18 H18C 0.9601 . ?
O5 H5D 0.8507 . ?
O5 H5E 0.8496 . ?
O9 H9A 0.8501 . ?
O9 H9B 0.8501 . ?

loop_
_geom_torsion_atom_site_label_1
_geom_torsion_atom_site_label_2
_geom_torsion_atom_site_label_3
_geom_torsion_atom_site_label_4
_geom_torsion
_geom_torsion_site_symmetry_1
_geom_torsion_site_symmetry_2
_geom_torsion_site_symmetry_3
_geom_torsion_site_symmetry_4
_geom_torsion_publ_flag
S1 C1 C8 C14 -178.1(6) . . . . ?
S1 C1 C8 C16 -1.4(11) . . . . ?
S1 C1 C20 C21 177.7(7) . . . . ?
S2 C22 C7 C12 177.6(6) . . . . ?
S2 C22 C7 C15 -1.0(11) . . . . ?
S2 C22 C9 C19 -178.2(7) . . . . ?
C1 C8 C14 C34 -1.2(13) . . . . ?
C1 C8 C16 C15 161.7(8) . . . . ?
C1 C20 C21 C34 1.7(14) . . . . ?
C1 C20 C21 N35 179.6(9) . . . . ?
C22 C7 C12 C13 2.4(13) . . . . ?
C22 C7 C15 C16 -166.0(9) . . . . ?
C22 C9 C19 C13 -0.9(14) . . . . ?
C22 C9 C19 N22 -176.8(8) . . . . ?
C7 C22 C9 C19 1.6(13) . . . . ?
C7 C12 C13 C19 -1.9(15) . . . . ?
C7 C15 C16 C8 177.1(8) . . . . ?
C8 C1 C20 C21 -2.5(13) . . . . ?
C8 C14 C34 C21 0.5(15) . . . . ?
C9 C22 C7 C12 -2.2(11) . . . . ?
C9 C22 C7 C15 179.2(8) . . . . ?
C12 C7 C15 C16 15.5(14) . . . . ?
C12 C13 C19 C9 1.0(14) . . . . ?
C12 C13 C19 N22 176.8(8) . . . . ?
C14 C8 C16 C15 -21.7(14) . . . . ?
C15 C7 C12 C13 -178.9(8) . . . . ?
C16 C8 C14 C34 -177.9(9) . . . . ?
C20 C1 C8 C14 2.1(11) . . . . ?
C20 C1 C8 C16 178.7(7) . . . . ?
C20 C21 C34 C14 -0.7(15) . . . . ?
N35 C21 C34 C14 -178.6(10) . . . . ?
O1 S2 C22 C7 53.4(8) . . . . ?
O1 S2 C22 C9 -126.8(7) . . . . ?
O2 S1 C1 C8 -179.4(7) . . . . ?
O2 S1 C1 C20 0.4(8) . . . . ?
O4 S1 C1 C8 -56.4(8) . . . . ?
O4 S1 C1 C20 123.4(8) . . . . ?
O6 S2 C22 C7 177.1(7) . . . . ?
O6 S2 C22 C9 -3.1(8) . . . . ?
O7 S1 C1 C8 63.6(8) . . . . ?
O7 S1 C1 C20 -116.6(7) . . . . ?
O3 S2 C22 C7 -65.6(7) . . . . ?
O3 S2 C22 C9 114.3(7) . . . . ?
